data_2101504
loop_
_publ_author_name
'Nigovi\'c, B.'
'Koji\'c-Prodi\'c, B.'
'Antoli\'c, S.'
'Tomi\'c, S.'
'Puntarec, V.'
'Cohen, J. D.'

_publ_section_title
;
 Structural studies on monohalogenated derivatives of the phytohormone
 indole-3-acetic acid (auxin)
;
_journal_issue 2
_journal_name_full 'Acta Crystallographica Section B'
_journal_page_first 332
_journal_page_last 343
_journal_paper_doi 10.1107/S010876819500838X
_journal_volume 52
_journal_year 1996
_chemical_formula_sum 'C10 H8 Cl N O2'
_chemical_formula_weight 209.63
_symmetry_cell_setting monoclinic
_symmetry_space_group_name_Hall '-P 2ybc'
_symmetry_space_group_name_H-M 'P 1 21/c 1'
_cell_angle_alpha 90.0
_cell_angle_beta 92.71(5)
_cell_angle_gamma 90.0
_cell_formula_units_Z 4
_cell_length_a 7.313(4)
_cell_length_b 17.156(4)
_cell_length_c 7.640(4)
_cell_volume 957.5(8)
_diffrn_radiation_type Mo
_diffrn_radiation_wavelength 0.71073
_exptl_absorpt_coefficient_mu 0.37
_exptl_crystal_density_diffrn 1.454
_exptl_crystal_F_000 432
_cod_data_source_file se0178.cif
_cod_data_source_block se0178a
_cod_original_cell_volume 957.50(10)
_cod_original_formula_sum 'C10 H8 Cl1 N1 O2'
_cod_database_code 2101504

loop_
_atom_site_label
_atom_site_fract_x
_atom_site_fract_y
_atom_site_fract_z
_atom_site_U_iso_or_equiv
Cl .88970(10) .05500(10) .78280(10) .0754(4)
O1 1.4303(3) -.03440(10) .7799(3) .0591(9)
O2 1.3956(3) .07750(10) .9195(2) .0469(7)
N1 1.2461(4) .2797(2) .5781(3) .0570(10)
C2 1.3375(5) .2119(2) .5553(4) .0560(10)
C3 1.2395(4) .1509(2) .6137(3) .0450(10)
C31 1.0726(4) .1830(2) .6729(3) .0378(9)
C4 .9126(4) .1548(2) .7429(3) .0460(10)
C5 .7730(5) .2035(2) .7845(4) .0560(10)
C6 .7902(5) .2833(2) .7609(4) .0620(10)
C7 .9427(5) .3146(2) .6941(4) .0560(10)
C71 1.0815(4) .2642(2) .6488(3) .0440(10)
C8 1.3028(6) .0682(2) .6134(4) .0560(10)
C9 1.3783(4) .0387(2) .7865(3) .0408(9)
H1 1.280(5) .325(2) .537(4) .074(11)
H2 1.457(5) .207(2) .5036(4) .072(10)
H5 .669(5) .179(2) .834(4) .077(11)
H6 .685(5) .316(2) .795(4) .085(11)
H7 .965(5) .367(2) .680(4) .084(12)
H11 1.480(6) -.046(2) .880(6) .109(17)
H81 1.406(5) .062(2) .533(4) .074(11)
H82 1.215(5) .032(2) .572(4) .065(11)

loop_
_geom_angle_atom_site_label_1
_geom_angle_atom_site_label_2
_geom_angle_atom_site_label_3
_geom_angle
C2 N1 C71 109.4(3)
N1 C2 C3 110.4(3)
C2 C3 C8 124.4(3)
C2 C3 C31 106.2(3)
C31 C3 C8 129.4(3)
C3 C31 C4 136.9(3)
C3 C31 C71 107.1(3)
C4 C31 C71 116.0(3)
C31 C4 C5 121.7(3)
C4 C5 C6 119.9(3)
C5 C6 C7 121.3(3)
C6 C7 C71 118.0(3)
C31 C71 C7 123.0(3)
N1 C71 C7 130.1(3)
N1 C71 C31 106.9(3)
C3 C8 C9 114.9(3)
C8 C9 O1 112.6(2)
C8 C9 O2 124.9(3)
O1 C9 O2 122.4(2)
C31 C4 Cl 119.7(2)
C5 C4 Cl 118.6(2)

loop_
_geom_bond_atom_site_label_1
_geom_bond_atom_site_label_2
_geom_bond_distance
N1 C2 1.357(5)
N1 C71 1.369(4)
C2 C3 1.356(5)
C3 C31 1.432(4)
C4 C31 1.396(4)
C4 C5 1.368(5)
C5 C6 1.387(5)
C6 C7 1.359(5)
C7 C71 1.390(5)
C31 C71 1.407(5)
C3 C8 1.492(5)
C8 C9 1.497(4)
O1 C9 1.312(4)
O2 C9 1.216(3)
Cl C4 1.749(4)
